data_5000293
loop_
_publ_author_name
'Vedernikov, Andrei N.'
'Wu, Peng'
'Huffman, John C.'
'Caulton, Kenneth G.'

_publ_section_title
;
 Cu(I) and Cu(II) complexes of a pyridine-based pincer ligand
;
_journal_issue 1
_journal_name_full 'Inorganica Chimica Acta'
_journal_page_first 103
_journal_page_last 110
_journal_paper_doi 10.1016/S0020-1693(01)00825-8
_journal_volume 330
_journal_year 2002
_chemical_formula_sum 'C38 H70 Cl6 Cu3 N6'
_chemical_formula_weight 1014.37
_space_group_IT_number 43
_symmetry_cell_setting orthorhombic
_symmetry_space_group_name_Hall 'F 2 -2d'
_symmetry_space_group_name_H-M 'F d d 2'
_cell_angle_alpha 90
_cell_angle_beta 90
_cell_angle_gamma 90
_cell_formula_units_Z 8
_cell_length_a 20.1345(5)
_cell_length_b 56.0830(15)
_cell_length_c 8.2005(2)
_cell_measurement_reflns_used 8181
_cell_measurement_temperature 112(2)
_cell_measurement_theta_max 27.46
_cell_measurement_theta_min 2.15
_cell_volume 9260.0(4)
_diffrn_ambient_temperature 112(2)
_diffrn_detector 'CCD area detector'
_diffrn_detector_area_resol_mean 44.52
_diffrn_detector_type 'Bruker SMART 6000'
_diffrn_measured_fraction_theta_full 1
_diffrn_measured_fraction_theta_max 1
_diffrn_measurement_details '   0.30 degree frames measured for  10.14 seconds each'
_diffrn_measurement_device 'three-circle goniometer with fixed chi'
_diffrn_measurement_device_type 'Bruker Platform goniometer'
_diffrn_measurement_method '\w scans'
_diffrn_radiation_type 'Mo K\a'
_diffrn_radiation_wavelength 0.71073
_diffrn_reflns_av_R_equivalents 0.038
_diffrn_reflns_limit_h_max 26
_diffrn_reflns_limit_h_min -26
_diffrn_reflns_limit_k_max 72
_diffrn_reflns_limit_k_min -72
_diffrn_reflns_limit_l_max 10
_diffrn_reflns_limit_l_min -10
_diffrn_reflns_number 57011
_diffrn_reflns_theta_full 27.5265
_diffrn_reflns_theta_max 27.5265
_diffrn_reflns_theta_min 2.14937
_diffrn_standards_decay_% -0.02
_diffrn_standards_interval_time 673
_diffrn_standards_number 8182
_exptl_absorpt_coefficient_mu 1.7452
_exptl_absorpt_correction_T_max 1.000000
_exptl_absorpt_correction_T_min 0.768843
_exptl_absorpt_correction_type semi-empirical
_exptl_absorpt_process_details SADABS
_exptl_crystal_colour 'dark blue'
_exptl_crystal_density_diffrn 1.455
_exptl_crystal_density_meas ?
_exptl_crystal_density_method 'not measured'
_exptl_crystal_description needle
_exptl_crystal_F_000 4232
_exptl_crystal_size_max .42
_exptl_crystal_size_mid .30
_exptl_crystal_size_min .10
_refine_diff_density_max 0.23
_refine_diff_density_min -0.19
_refine_ls_abs_structure_details none
_refine_ls_abs_structure_Flack ?
_refine_ls_extinction_coef -0.000000012(2)
_refine_ls_extinction_expression
;
Larson, A. C. (1967).  Acta Cryst. 23, p. 664.  Eq. (3)
;
_refine_ls_extinction_method Zachariasen
_refine_ls_goodness_of_fit_ref 0.5531
_refine_ls_hydrogen_treatment ?
_refine_ls_matrix_type full
_refine_ls_number_parameters 380
_refine_ls_number_reflns 4874
_refine_ls_R_factor_gt 0.0164
_refine_ls_shift/su_max 0.0036
_refine_ls_structure_factor_coef F
_refine_ls_weighting_details w^-1^=\s^2^(F)+(.07F)^2^
_refine_ls_weighting_scheme calc
_refine_ls_wR_factor_ref 0.0209
_reflns_number_gt 4874
_reflns_number_total 5337
_reflns_threshold_expression 'Fo^2^> 2.33\s(Fo^2^)'
_cod_database_code 5000293

loop_
_symmetry_equiv_pos_as_xyz
x,y,z
x,1/2+y,1/2+z
1/2+x,y,1/2+z
1/2+x,1/2+y,z
1/4-x,1/4+y,1/4+z
1/4-x,3/4+y,3/4+z
3/4-x,1/4+y,3/4+z
3/4-x,3/4+y,1/4+z
1/4+x,1/4-y,1/4+z
1/4+x,3/4-y,3/4+z
3/4+x,1/4-y,3/4+z
3/4+x,3/4-y,1/4+z
1/2-x,-y,1/2+z
1/2-x,1/2-y,z
-x,-y,z
-x,1/2-y,1/2+z

loop_
_atom_site_label
_atom_site_type_symbol
_atom_site_fract_x
_atom_site_fract_y
_atom_site_fract_z
_atom_site_U_iso_or_equiv
_atom_site_adp_type
_atom_site_occupancy
_atom_site_disorder_group
_atom_site_disorder_assembly
Cu1 CU 0.316206(14) 0.073463(5) 0.4044 0.01344(7) Uani 1 0 .
Cl2 CL 0.32314(3) 0.111499(11) 0.34260(10) 0.02318(18) Uani 1 0 .
N3 N 0.21450(10) 0.07348(3) 0.4837(3) 0.0161(6) Uani 1 0 .
C4 C 0.19160(12) 0.04818(5) 0.4697(4) 0.0215(7) Uani 1 0 .
C5 C 0.24854(12) 0.03108(4) 0.4908(3) 0.0199(7) Uani 1 0 .
C6 C 0.24202(14) 0.00771(5) 0.5403(4) 0.0291(9) Uani 1 0 .
C7 C 0.29900(15) -0.00584(5) 0.5585(4) 0.0307(9) Uani 1 0 .
C8 C 0.36110(13) 0.00384(5) 0.5256(3) 0.0234(8) Uani 1 0 .
C9 C 0.36401(12) 0.02717(4) 0.4715(3) 0.0159(6) Uani 1 0 .
N10 N 0.30853(10) 0.04026(4) 0.4569(2) 0.0150(6) Uani 1 0 .
C11 C 0.42726(12) 0.03967(4) 0.4291(3) 0.0156(7) Uani 1 0 .
N12 N 0.41537(10) 0.06358(4) 0.3508(2) 0.0130(5) Uani 1 0 .
C13 C 0.17253(12) 0.08917(4) 0.3745(3) 0.0189(7) Uani 1 0 .
C14 C 0.09892(13) 0.08937(5) 0.4202(4) 0.0282(8) Uani 1 0 .
C15 C 0.18124(15) 0.08258(6) 0.1959(4) 0.0272(9) Uani 1 0 .
C16 C 0.20858(13) 0.08089(5) 0.6605(3) 0.0229(8) Uani 1 0 .
C17 C 0.22130(19) 0.10731(6) 0.6885(4) 0.0332(10) Uani 1 0 .
C18 C 0.25398(18) 0.06659(6) 0.7713(3) 0.0323(10) Uani 1 0 .
C19 C 0.46225(12) 0.08184(4) 0.4223(3) 0.0172(7) Uani 1 0 .
C20 C 0.44713(15) 0.08629(5) 0.6014(3) 0.0228(8) Uani 1 0 .
C21 C 0.53567(12) 0.07521(5) 0.3992(4) 0.0243(8) Uani 1 0 .
C22 C 0.42483(11) 0.06061(4) 0.1674(3) 0.0167(6) Uani 1 0 .
C23 C 0.42922(15) 0.08394(5) 0.0744(3) 0.0234(8) Uani 1 0 .
C24 C 0.36985(14) 0.04530(5) 0.0967(3) 0.0212(8) Uani 1 0 .
Cu25 CU 0.5 0 -0.01559(6) 0.01597(12) Uani 1 0 .
Cl26 CL 0.56885(3) 0.015583(11) 0.17510(8) 0.01841(16) Uani 1 0 .
CL27 CL 0.51675(4) 0.029453(12) -0.19818(9) 0.0282(2) Uani 1 0 .
H1 H 0.1556(15) 0.0452(5) 0.548(4) 0.021(7) Uiso 1 0 .
H2 H 0.1713(14) 0.0452(5) 0.357(4) 0.020(7) Uiso 1 0 .
H3 H 0.1982(16) 0.0023(6) 0.549(4) 0.036(9) Uiso 1 0 .
H4 H 0.3002(16) -0.0219(6) 0.593(4) 0.039(9) Uiso 1 0 .
H5 H 0.4021(14) -0.0045(5) 0.545(4) 0.021(7) Uiso 1 0 .
H6 H 0.4517(14) 0.0400(5) 0.526(4) 0.017(7) Uiso 1 0 .
H7 H 0.4531(13) 0.0305(5) 0.370(3) 0.011(7) Uiso 1 0 .
H8 H 0.1899(13) 0.1041(5) 0.388(4) 0.013(6) Uiso 1 0 .
H9 H 0.0921(17) 0.0955(6) 0.528(5) 0.041(10) Uiso 1 0 .
H10 H 0.0764(16) 0.0985(5) 0.340(4) 0.028(8) Uiso 1 0 .
H11 H 0.0782(15) 0.0745(6) 0.426(4) 0.031(9) Uiso 1 0 .
H12 H 0.1533(17) 0.0680(6) 0.163(5) 0.041(9) Uiso 1 0 .
H13 H 0.1642(15) 0.0958(5) 0.129(4) 0.024(8) Uiso 1 0 .
H14 H 0.2273(16) 0.0809(5) 0.177(4) 0.028(8) Uiso 1 0 .
H15 H 0.1670(14) 0.0779(5) 0.693(4) 0.017(7) Uiso 1 0 .
H16 H 0.2630(17) 0.1117(6) 0.643(5) 0.046(10) Uiso 1 0 .
H17 H 0.1967(16) 0.1179(6) 0.628(4) 0.033(9) Uiso 1 0 .
H18 H 0.2166(16) 0.1104(6) 0.797(4) 0.030(9) Uiso 1 0 .
H19 H 0.2459(17) 0.0510(6) 0.772(4) 0.039(10) Uiso 1 0 .
H20 H 0.301(2) 0.0689(6) 0.754(5) 0.051(11) Uiso 1 0 .
H21 H 0.2474(14) 0.0725(6) 0.890(5) 0.036(9) Uiso 1 0 .
H22 H 0.4549(12) 0.0950(5) 0.371(3) 0.004(6) Uiso 1 0 .
H23 H 0.4742(15) 0.0989(5) 0.639(4) 0.023(8) Uiso 1 0 .
H24 H 0.3993(14) 0.0917(5) 0.621(3) 0.016(7) Uiso 1 0 .
H25 H 0.4555(14) 0.0743(5) 0.661(4) 0.019(8) Uiso 1 0 .
H26 H 0.5480(13) 0.0621(5) 0.469(4) 0.019(7) Uiso 1 0 .
H27 H 0.5450(14) 0.0721(5) 0.287(4) 0.017(7) Uiso 1 0 .
H28 H 0.5630(13) 0.0871(5) 0.433(4) 0.017(7) Uiso 1 0 .
H29 H 0.4660(12) 0.0526(4) 0.155(3) 0.008(6) Uiso 1 0 .
H30 H 0.4707(17) 0.0940(5) 0.111(4) 0.031(9) Uiso 1 0 .
H31 H 0.4345(15) 0.0810(6) -0.038(4) 0.031(9) Uiso 1 0 .
H32 H 0.3844(15) 0.0929(5) 0.083(4) 0.025(8) Uiso 1 0 .
H33 H 0.3295(14) 0.0533(5) 0.100(4) 0.017(7) Uiso 1 0 .
H34 H 0.3815(12) 0.0425(4) -0.013(3) 0.006(6) Uiso 1 0 .
H35 H 0.3662(13) 0.0293(5) 0.145(4) 0.019(7) Uiso 1 0 .

loop_
_atom_type_symbol
_atom_type_description
_atom_type_scat_dispersion_real
_atom_type_scat_dispersion_imag
_atom_type_scat_source
CU Cu 0.263 -1.266 'International Tables Vol. IV (1974) Table 2.2B'
CL Cl 0.132 -0.159 'International Tables Vol. IV (1974) Table 2.2B'
N N 0.004 -0.003 'International Tables Vol. IV (1974) Table 2.2B'
C C 0.002 -0.002 'International Tables Vol. IV (1974) Table 2.2B'
H H 0 0 'International Tables Vol. IV (1974) Table 2.2B'
